data_7012526
loop_
_publ_author_name
'Ding, Yuqiang'
'Ma, Qingjun'
'Roesky, Herbert W.'
'Us\'on, Isabel'
'Noltemeyer, Mathias'
'Schmidt, Hans-Georg'

_publ_section_title
;
 Syntheses, structures and properties of [{HC(CMeNAr)2}Ge(E)X] (Ar =
 2,6-iPr2C6H3; E = S, Se; X = F, Cl)
;
_journal_issue 6
_journal_name_full 'Dalton Transactions'
_journal_page_first 1094
_journal_paper_doi 10.1039/b211617k
_journal_year 2003
_chemical_formula_sum 'C29 H41 F Ge N2 Se'
_chemical_formula_weight 588.19
_space_group_IT_number 14
_symmetry_cell_setting monoclinic
_symmetry_space_group_name_Hall '-P 2yn'
_symmetry_space_group_name_H-M 'P 1 21/n 1'
_atom_sites_solution_hydrogens geom
_atom_sites_solution_primary direct
_atom_sites_solution_secondary difmap
_audit_creation_method SHELXL-97
_cell_angle_alpha 90.00
_cell_angle_beta 101.514(13)
_cell_angle_gamma 90.00
_cell_formula_units_Z 8
_cell_length_a 21.096(4)
_cell_length_b 13.3804(15)
_cell_length_c 21.605(4)
_cell_measurement_temperature 203(2)
_cell_volume 5975.8(17)
_computing_structure_refinement 'SHELXL-97 (Sheldrick, 1997)'
_computing_structure_solution 'SHELXS-97 (Sheldrick, 1990)'
_diffrn_ambient_temperature 203(2)
_diffrn_measured_fraction_theta_full 0.995
_diffrn_measured_fraction_theta_max 0.995
_diffrn_radiation_monochromator graphite
_diffrn_radiation_source 'fine-focus sealed tube'
_diffrn_radiation_type MoK\a
_diffrn_radiation_wavelength 0.71073
_diffrn_reflns_av_R_equivalents 0.0925
_diffrn_reflns_av_sigmaI/netI 0.0290
_diffrn_reflns_limit_h_max 22
_diffrn_reflns_limit_h_min -22
_diffrn_reflns_limit_k_max 14
_diffrn_reflns_limit_k_min -9
_diffrn_reflns_limit_l_max 23
_diffrn_reflns_limit_l_min -17
_diffrn_reflns_number 8225
_diffrn_reflns_theta_full 22.53
_diffrn_reflns_theta_max 22.53
_diffrn_reflns_theta_min 3.53
_exptl_absorpt_coefficient_mu 2.268
_exptl_absorpt_correction_T_max 0.3432
_exptl_absorpt_correction_T_min 0.2642
_exptl_crystal_density_diffrn 1.308
_exptl_crystal_density_method 'not measured'
_exptl_crystal_F_000 2432
_exptl_crystal_size_max 0.80
_exptl_crystal_size_mid 0.60
_exptl_crystal_size_min 0.60
_refine_diff_density_max 0.827
_refine_diff_density_min -0.593
_refine_diff_density_rms 0.083
_refine_ls_extinction_method none
_refine_ls_goodness_of_fit_ref 1.059
_refine_ls_hydrogen_treatment mixed
_refine_ls_matrix_type full
_refine_ls_number_parameters 633
_refine_ls_number_reflns 7806
_refine_ls_number_restraints 0
_refine_ls_restrained_S_all 1.059
_refine_ls_R_factor_all 0.0565
_refine_ls_R_factor_gt 0.0440
_refine_ls_shift/su_max 0.001
_refine_ls_shift/su_mean 0.000
_refine_ls_structure_factor_coef Fsqd
_refine_ls_weighting_details 'calc w=1/[\s^2^(Fo^2^)+(0.0605P)^2^+11.8014P] where P=(Fo^2^+2Fc^2^)/3'
_refine_ls_weighting_scheme calc
_refine_ls_wR_factor_gt 0.1075
_refine_ls_wR_factor_ref 0.1182
_reflns_number_gt 6531
_reflns_number_total 7806
_reflns_threshold_expression >2sigma(I)
_cod_data_source_file b211617k.txt
_cod_data_source_block r1060x
_cod_original_cell_volume 5975.9(16)
_cod_original_sg_symbol_H-M P2(1)/n
_cod_database_code 7012526

loop_
_symmetry_equiv_pos_as_xyz
'x, y, z'
'-x+1/2, y+1/2, -z+1/2'
'-x, -y, -z'
'x-1/2, -y-1/2, z-1/2'

loop_
_atom_site_label
_atom_site_type_symbol
_atom_site_fract_x
_atom_site_fract_y
_atom_site_fract_z
_atom_site_U_iso_or_equiv
_atom_site_adp_type
_atom_site_occupancy
_atom_site_symmetry_multiplicity
_atom_site_calc_flag
_atom_site_refinement_flags
_atom_site_disorder_assembly
_atom_site_disorder_group
Ge1 Ge 0.70277(2) 0.19361(4) 0.09242(2) 0.02701(15) Uani 1 1 d . . .
Se1 Se 0.62312(2) 0.21101(4) 0.14187(2) 0.04395(17) Uani 1 1 d . . .
F1 F 0.76432(12) 0.11009(19) 0.12620(12) 0.0376(6) Uani 1 1 d . . .
N1 N 0.68820(17) 0.1464(3) 0.00850(16) 0.0296(9) Uani 1 1 d . . .
N2 N 0.75716(17) 0.3024(3) 0.08144(16) 0.0281(9) Uani 1 1 d . . .
C1 C 0.7315(2) 0.1636(3) -0.0283(2) 0.0310(11) Uani 1 1 d . . .
C2 C 0.7823(2) 0.2310(3) -0.0130(2) 0.0312(11) Uani 1 1 d . . .
H2A H 0.8140 0.2285 -0.0381 0.037 Uiso 1 1 calc R . .
C3 C 0.7917(2) 0.3019(4) 0.0352(2) 0.0315(11) Uani 1 1 d . . .
C4 C 0.7238(2) 0.1090(4) -0.0901(2) 0.0433(13) Uani 1 1 d . . .
H4A H 0.7175 0.0384 -0.0832 0.065 Uiso 1 1 calc R . .
H4B H 0.7624 0.1182 -0.1075 0.065 Uiso 1 1 calc R . .
H4C H 0.6866 0.1352 -0.1193 0.065 Uiso 1 1 calc R . .
C5 C 0.8402(3) 0.3826(4) 0.0343(2) 0.0421(13) Uani 1 1 d . . .
H5A H 0.8732 0.3793 0.0726 0.063 Uiso 1 1 calc R . .
H5B H 0.8189 0.4472 0.0318 0.063 Uiso 1 1 calc R . .
H5C H 0.8601 0.3739 -0.0022 0.063 Uiso 1 1 calc R . .
C11 C 0.6302(2) 0.0889(4) -0.0161(2) 0.0325(11) Uani 1 1 d . . .
C12 C 0.6293(2) -0.0131(4) -0.0034(2) 0.0338(11) Uani 1 1 d . . .
C13 C 0.5738(2) -0.0655(4) -0.0304(2) 0.0423(13) Uani 1 1 d . . .
H13A H 0.5718 -0.1344 -0.0224 0.051 Uiso 1 1 calc R . .
C14 C 0.5219(2) -0.0204(4) -0.0684(2) 0.0435(13) Uani 1 1 d . . .
H14A H 0.4852 -0.0580 -0.0864 0.052 Uiso 1 1 calc R . .
C15 C 0.5240(2) 0.0807(4) -0.0798(2) 0.0432(13) Uani 1 1 d . . .
H15A H 0.4881 0.1120 -0.1052 0.052 Uiso 1 1 calc R . .
C16 C 0.5785(2) 0.1377(4) -0.0543(2) 0.0385(12) Uani 1 1 d . . .
C121 C 0.6848(2) -0.0665(4) 0.0389(2) 0.0396(12) Uani 1 1 d . . .
H12A H 0.7210 -0.0185 0.0498 0.048 Uiso 1 1 calc R . .
C122 C 0.6650(3) -0.0982(5) 0.1004(3) 0.0598(16) Uani 1 1 d . . .
H12B H 0.6482 -0.0409 0.1193 0.090 Uiso 1 1 calc R . .
H12C H 0.7025 -0.1244 0.1294 0.090 Uiso 1 1 calc R . .
H12D H 0.6320 -0.1495 0.0915 0.090 Uiso 1 1 calc R . .
C123 C 0.7091(3) -0.1560(4) 0.0071(3) 0.0645(17) Uani 1 1 d . . .
H12E H 0.7202 -0.1351 -0.0324 0.097 Uiso 1 1 calc R . .
H12F H 0.6755 -0.2065 -0.0013 0.097 Uiso 1 1 calc R . .
H12G H 0.7470 -0.1836 0.0346 0.097 Uiso 1 1 calc R . .
C161 C 0.5779(3) 0.2491(4) -0.0671(3) 0.0517(15) Uani 1 1 d . . .
H16A H 0.6209 0.2760 -0.0470 0.062 Uiso 1 1 calc R . .
C162 C 0.5279(3) 0.3022(5) -0.0382(4) 0.082(2) Uani 1 1 d . . .
H16B H 0.5348 0.2869 0.0065 0.123 Uiso 1 1 calc R . .
H16C H 0.4850 0.2802 -0.0588 0.123 Uiso 1 1 calc R . .
H16D H 0.5316 0.3738 -0.0438 0.123 Uiso 1 1 calc R . .
C163 C 0.5674(4) 0.2714(5) -0.1387(3) 0.091(3) Uani 1 1 d . . .
H16E H 0.5704 0.3429 -0.1452 0.137 Uiso 1 1 calc R . .
H16F H 0.5249 0.2481 -0.1593 0.137 Uiso 1 1 calc R . .
H16G H 0.6002 0.2373 -0.1565 0.137 Uiso 1 1 calc R . .
C21 C 0.7658(2) 0.3816(3) 0.1281(2) 0.0271(10) Uani 1 1 d . . .
C22 C 0.8162(2) 0.3743(3) 0.1815(2) 0.0314(11) Uani 1 1 d . . .
C23 C 0.8236(2) 0.4518(4) 0.2245(2) 0.0378(12) Uani 1 1 d . . .
H23A H 0.8575 0.4489 0.2600 0.045 Uiso 1 1 calc R . .
C24 C 0.7830(3) 0.5328(4) 0.2168(2) 0.0466(14) Uani 1 1 d . . .
H24A H 0.7894 0.5848 0.2467 0.056 Uiso 1 1 calc R . .
C25 C 0.7331(3) 0.5379(4) 0.1653(2) 0.0445(13) Uani 1 1 d . . .
H25A H 0.7051 0.5933 0.1606 0.053 Uiso 1 1 calc R . .
C26 C 0.7229(2) 0.4630(4) 0.1199(2) 0.0358(12) Uani 1 1 d . . .
C221 C 0.8599(2) 0.2829(4) 0.1942(2) 0.0337(11) Uani 1 1 d . . .
H22A H 0.8514 0.2403 0.1560 0.040 Uiso 1 1 calc R . .
C222 C 0.8425(3) 0.2233(4) 0.2486(2) 0.0512(14) Uani 1 1 d . . .
H22B H 0.7963 0.2105 0.2402 0.077 Uiso 1 1 calc R . .
H22C H 0.8545 0.2612 0.2875 0.077 Uiso 1 1 calc R . .
H22D H 0.8657 0.1603 0.2529 0.077 Uiso 1 1 calc R . .
C223 C 0.9318(2) 0.3097(4) 0.2083(3) 0.0494(14) Uani 1 1 d . . .
H22E H 0.9418 0.3495 0.1739 0.074 Uiso 1 1 calc R . .
H22F H 0.9574 0.2489 0.2127 0.074 Uiso 1 1 calc R . .
H22G H 0.9419 0.3477 0.2473 0.074 Uiso 1 1 calc R . .
C261 C 0.6666(3) 0.4702(4) 0.0644(2) 0.0487(14) Uani 1 1 d . . .
H26A H 0.6595 0.4029 0.0453 0.058 Uiso 1 1 calc R . .
C262 C 0.6050(3) 0.5013(6) 0.0841(4) 0.090(2) Uani 1 1 d . . .
H26B H 0.5960 0.4559 0.1162 0.134 Uiso 1 1 calc R . .
H26C H 0.5696 0.4993 0.0478 0.134 Uiso 1 1 calc R . .
H26D H 0.6097 0.5687 0.1009 0.134 Uiso 1 1 calc R . .
C263 C 0.6816(4) 0.5397(8) 0.0145(4) 0.114(3) Uani 1 1 d . . .
H26E H 0.7181 0.5139 -0.0016 0.171 Uiso 1 1 calc R . .
H26F H 0.6921 0.6053 0.0327 0.171 Uiso 1 1 calc R . .
H26G H 0.6442 0.5445 -0.0198 0.171 Uiso 1 1 calc R . .
Ge2 Ge 0.93604(2) 0.24867(4) -0.14017(2) 0.03455(16) Uani 1 1 d . . .
Se2 Se 0.88718(3) 0.10531(5) -0.14321(3) 0.05490(19) Uani 1 1 d . . .
F2 F 0.91447(15) 0.3390(3) -0.08946(13) 0.0574(9) Uani 1 1 d . . .
N3 N 1.02670(18) 0.2580(3) -0.11605(17) 0.0328(9) Uani 1 1 d . . .
N4 N 0.92636(18) 0.3290(3) -0.21294(17) 0.0327(9) Uani 1 1 d . . .
C6 C 0.9712(3) 0.3961(4) -0.2205(2) 0.0397(12) Uani 1 1 d . . .
C7 C 1.0311(3) 0.4035(4) -0.1797(2) 0.0467(14) Uani 1 1 d . . .
H7A H 1.0556 0.4609 -0.1838 0.056 Uiso 1 1 calc R . .
C8 C 1.0585(2) 0.3352(4) -0.1335(2) 0.0392(12) Uani 1 1 d . . .
C9 C 0.9576(3) 0.4673(4) -0.2757(2) 0.0552(15) Uani 1 1 d . . .
H9A H 0.9293 0.4353 -0.3110 0.083 Uiso 1 1 calc R . .
H9B H 0.9979 0.4854 -0.2879 0.083 Uiso 1 1 calc R . .
H9C H 0.9369 0.5270 -0.2638 0.083 Uiso 1 1 calc R . .
C10 C 1.1281(3) 0.3493(5) -0.1035(3) 0.0597(16) Uani 1 1 d . . .
H10A H 1.1326 0.3511 -0.0579 0.090 Uiso 1 1 calc R . .
H10B H 1.1436 0.4116 -0.1179 0.090 Uiso 1 1 calc R . .
H10C H 1.1533 0.2942 -0.1151 0.090 Uiso 1 1 calc R . .
C31 C 1.0618(2) 0.1777(4) -0.0794(2) 0.0338(11) Uani 1 1 d . . .
C32 C 1.0912(2) 0.1051(4) -0.1107(2) 0.0389(12) Uani 1 1 d . . .
C33 C 1.1248(3) 0.0291(4) -0.0747(3) 0.0493(14) Uani 1 1 d . . .
H33A H 1.1456 -0.0203 -0.0944 0.059 Uiso 1 1 calc R . .
C34 C 1.1282(3) 0.0251(4) -0.0107(3) 0.0526(15) Uani 1 1 d . . .
H34A H 1.1511 -0.0272 0.0129 0.063 Uiso 1 1 calc R . .
C35 C 1.0986(2) 0.0962(4) 0.0194(3) 0.0485(14) Uani 1 1 d . . .
H35A H 1.1015 0.0918 0.0633 0.058 Uiso 1 1 calc R . .
C36 C 1.0648(2) 0.1744(4) -0.0135(2) 0.0393(12) Uani 1 1 d . . .
C321 C 1.0869(3) 0.1052(5) -0.1817(2) 0.0532(15) Uani 1 1 d . . .
H32A H 1.0621 0.1650 -0.1995 0.064 Uiso 1 1 calc R . .
C322 C 1.1536(3) 0.1098(5) -0.1990(3) 0.0701(19) Uani 1 1 d . . .
H32B H 1.1488 0.1106 -0.2446 0.105 Uiso 1 1 calc R . .
H32C H 1.1786 0.0517 -0.1820 0.105 Uiso 1 1 calc R . .
H32D H 1.1758 0.1700 -0.1814 0.105 Uiso 1 1 calc R . .
C323 C 1.0503(3) 0.0127(6) -0.2105(3) 0.080(2) Uani 1 1 d . . .
H32E H 1.0087 0.0096 -0.1980 0.120 Uiso 1 1 calc R . .
H32F H 1.0752 -0.0466 -0.1957 0.120 Uiso 1 1 calc R . .
H32G H 1.0438 0.0162 -0.2562 0.120 Uiso 1 1 calc R . .
C361 C 1.0320(3) 0.2511(5) 0.0211(2) 0.0558(16) Uani 1 1 d . . .
H36A H 1.0113 0.3016 -0.0099 0.067 Uiso 1 1 calc R . .
C362 C 0.9787(4) 0.1998(7) 0.0488(4) 0.091(2) Uani 1 1 d . . .
H36B H 0.9472 0.1702 0.0149 0.137 Uiso 1 1 calc R . .
H36C H 0.9576 0.2488 0.0708 0.137 Uiso 1 1 calc R . .
H36D H 0.9978 0.1480 0.0781 0.137 Uiso 1 1 calc R . .
C363 C 1.0802(4) 0.3043(6) 0.0720(4) 0.103(3) Uani 1 1 d . . .
H36E H 1.1151 0.3311 0.0539 0.155 Uiso 1 1 calc R . .
H36F H 1.0976 0.2574 0.1053 0.155 Uiso 1 1 calc R . .
H36G H 1.0586 0.3584 0.0894 0.155 Uiso 1 1 calc R . .
C41 C 0.8660(2) 0.3222(4) -0.2593(2) 0.0382(12) Uani 1 1 d . . .
C42 C 0.8156(3) 0.3875(5) -0.2543(2) 0.0515(15) Uani 1 1 d . . .
C43 C 0.7593(3) 0.3797(6) -0.3002(3) 0.0659(19) Uani 1 1 d . . .
H43A H 0.7248 0.4237 -0.2991 0.079 Uiso 1 1 calc R . .
C44 C 0.7533(3) 0.3096(6) -0.3465(3) 0.0659(19) Uani 1 1 d . . .
H44A H 0.7147 0.3058 -0.3770 0.079 Uiso 1 1 calc R . .
C45 C 0.8027(3) 0.2445(5) -0.3495(3) 0.0524(15) Uani 1 1 d . . .
H45A H 0.7973 0.1963 -0.3817 0.063 Uiso 1 1 calc R . .
C46 C 0.8609(2) 0.2482(4) -0.3054(2) 0.0382(12) Uani 1 1 d . . .
C421 C 0.8193(3) 0.4626(6) -0.2023(3) 0.077(2) Uani 1 1 d . . .
H42A H 0.8643 0.4631 -0.1778 0.093 Uiso 1 1 calc R . .
C422 C 0.7749(4) 0.4342(8) -0.1571(3) 0.118(4) Uani 1 1 d . . .
H42B H 0.7872 0.3690 -0.1389 0.177 Uiso 1 1 calc R . .
H42C H 0.7304 0.4319 -0.1801 0.177 Uiso 1 1 calc R . .
H42D H 0.7788 0.4835 -0.1237 0.177 Uiso 1 1 calc R . .
C423 C 0.8028(4) 0.5699(6) -0.2280(3) 0.096(3) Uani 1 1 d . . .
H42E H 0.8310 0.5877 -0.2566 0.145 Uiso 1 1 calc R . .
H42F H 0.8089 0.6168 -0.1931 0.145 Uiso 1 1 calc R . .
H42G H 0.7581 0.5721 -0.2504 0.145 Uiso 1 1 calc R . .
C461 C 0.9149(2) 0.1765(4) -0.3104(2) 0.0421(13) Uani 1 1 d . . .
H46A H 0.9465 0.1790 -0.2698 0.051 Uiso 1 1 calc R . .
C462 C 0.8930(3) 0.0685(4) -0.3213(3) 0.0627(17) Uani 1 1 d . . .
H46B H 0.8727 0.0468 -0.2870 0.094 Uiso 1 1 calc R . .
H46C H 0.9301 0.0264 -0.3228 0.094 Uiso 1 1 calc R . .
H46D H 0.8621 0.0634 -0.3609 0.094 Uiso 1 1 calc R . .
C463 C 0.9504(3) 0.2087(5) -0.3626(3) 0.0683(18) Uani 1 1 d . . .
H46E H 0.9661 0.2766 -0.3547 0.102 Uiso 1 1 calc R . .
H46F H 0.9208 0.2058 -0.4032 0.102 Uiso 1 1 calc R . .
H46G H 0.9866 0.1643 -0.3629 0.102 Uiso 1 1 calc R . .

loop_
_atom_site_aniso_label
_atom_site_aniso_U_11
_atom_site_aniso_U_22
_atom_site_aniso_U_33
_atom_site_aniso_U_23
_atom_site_aniso_U_13
_atom_site_aniso_U_12
Ge1 0.0276(3) 0.0340(3) 0.0189(3) -0.0033(2) 0.00351(19) -0.0001(2)
Se1 0.0377(3) 0.0605(4) 0.0374(3) -0.0108(3) 0.0167(2) -0.0040(3)
F1 0.0404(16) 0.0363(15) 0.0330(15) -0.0008(12) -0.0004(12) 0.0039(12)
N1 0.033(2) 0.038(2) 0.0179(19) -0.0086(17) 0.0040(17) 0.0011(18)
N2 0.026(2) 0.037(2) 0.0198(19) -0.0034(17) -0.0001(16) 0.0013(17)
C1 0.033(3) 0.037(3) 0.021(2) -0.004(2) 0.000(2) -0.001(2)
C2 0.030(3) 0.040(3) 0.025(2) -0.001(2) 0.009(2) 0.002(2)
C3 0.032(3) 0.039(3) 0.023(2) 0.000(2) 0.004(2) -0.001(2)
C4 0.042(3) 0.060(3) 0.029(3) -0.014(2) 0.010(2) -0.005(3)
C5 0.051(3) 0.045(3) 0.030(3) -0.004(2) 0.009(2) -0.011(3)
C11 0.033(3) 0.047(3) 0.017(2) -0.007(2) 0.005(2) -0.008(2)
C12 0.038(3) 0.046(3) 0.018(2) -0.009(2) 0.007(2) -0.010(2)
C13 0.046(3) 0.050(3) 0.033(3) -0.014(2) 0.013(3) -0.014(3)
C14 0.039(3) 0.064(4) 0.029(3) -0.018(3) 0.011(2) -0.019(3)
C15 0.034(3) 0.069(4) 0.026(3) -0.011(3) 0.003(2) -0.001(3)
C16 0.032(3) 0.053(3) 0.028(3) -0.005(2) 0.000(2) 0.001(2)
C121 0.042(3) 0.039(3) 0.038(3) -0.006(2) 0.006(2) -0.005(2)
C122 0.059(4) 0.076(4) 0.044(3) 0.016(3) 0.008(3) 0.001(3)
C123 0.071(4) 0.052(4) 0.066(4) -0.016(3) 0.005(3) 0.011(3)
C161 0.040(3) 0.051(3) 0.055(4) 0.000(3) -0.015(3) 0.001(3)
C162 0.080(5) 0.062(4) 0.097(6) -0.012(4) 0.004(4) 0.020(4)
C163 0.132(7) 0.067(5) 0.066(5) 0.025(4) -0.001(5) -0.006(5)
C21 0.031(3) 0.029(3) 0.025(2) -0.003(2) 0.013(2) -0.008(2)
C22 0.035(3) 0.038(3) 0.021(2) 0.000(2) 0.006(2) -0.007(2)
C23 0.045(3) 0.049(3) 0.019(2) -0.010(2) 0.005(2) -0.008(3)
C24 0.057(4) 0.044(3) 0.039(3) -0.017(3) 0.008(3) -0.001(3)
C25 0.054(3) 0.037(3) 0.042(3) -0.013(2) 0.009(3) 0.004(3)
C26 0.043(3) 0.037(3) 0.028(3) 0.000(2) 0.010(2) 0.006(2)
C221 0.038(3) 0.036(3) 0.023(2) -0.001(2) -0.002(2) 0.001(2)
C222 0.070(4) 0.050(3) 0.033(3) 0.006(3) 0.008(3) -0.001(3)
C223 0.040(3) 0.052(3) 0.050(3) -0.003(3) -0.003(3) -0.004(3)
C261 0.054(3) 0.043(3) 0.043(3) -0.003(3) -0.005(3) 0.011(3)
C262 0.054(4) 0.108(6) 0.096(6) -0.028(5) -0.009(4) 0.026(4)
C263 0.099(6) 0.161(9) 0.070(5) 0.052(6) -0.012(5) 0.004(6)
Ge2 0.0304(3) 0.0516(3) 0.0222(3) 0.0101(2) 0.0065(2) 0.0087(2)
Se2 0.0431(3) 0.0744(4) 0.0467(3) 0.0237(3) 0.0077(3) -0.0114(3)
F2 0.059(2) 0.087(2) 0.0258(15) 0.0027(15) 0.0087(14) 0.0324(18)
N3 0.031(2) 0.039(2) 0.027(2) 0.0042(18) 0.0031(17) 0.0028(19)
N4 0.034(2) 0.043(2) 0.022(2) 0.0046(18) 0.0060(17) 0.0050(19)
C6 0.055(3) 0.038(3) 0.025(3) 0.001(2) 0.005(2) 0.006(3)
C7 0.062(4) 0.032(3) 0.041(3) 0.006(2) -0.001(3) -0.009(3)
C8 0.043(3) 0.036(3) 0.036(3) 0.000(2) 0.003(2) 0.001(2)
C9 0.073(4) 0.051(3) 0.036(3) 0.016(3) -0.003(3) -0.010(3)
C10 0.049(3) 0.055(4) 0.067(4) 0.010(3) -0.010(3) -0.008(3)
C31 0.028(3) 0.037(3) 0.032(3) 0.004(2) -0.004(2) 0.001(2)
C32 0.035(3) 0.047(3) 0.034(3) 0.004(2) 0.005(2) 0.009(2)
C33 0.047(3) 0.050(3) 0.052(4) 0.004(3) 0.010(3) 0.019(3)
C34 0.046(3) 0.059(4) 0.049(4) 0.020(3) 0.001(3) 0.015(3)
C35 0.042(3) 0.065(4) 0.037(3) 0.021(3) 0.004(2) 0.007(3)
C36 0.036(3) 0.050(3) 0.030(3) 0.007(2) 0.003(2) 0.004(2)
C321 0.059(4) 0.063(4) 0.038(3) 0.003(3) 0.010(3) 0.029(3)
C322 0.072(4) 0.097(5) 0.046(4) 0.016(4) 0.023(3) 0.025(4)
C323 0.077(5) 0.099(6) 0.057(4) -0.024(4) -0.001(3) 0.023(4)
C361 0.063(4) 0.073(4) 0.026(3) 0.001(3) -0.004(3) 0.020(3)
C362 0.079(5) 0.132(7) 0.068(5) 0.007(5) 0.028(4) 0.027(5)
C363 0.113(7) 0.110(7) 0.074(5) -0.036(5) -0.015(5) 0.028(5)
C41 0.028(3) 0.062(4) 0.023(3) 0.013(2) 0.001(2) 0.001(2)
C42 0.050(3) 0.077(4) 0.027(3) 0.017(3) 0.006(3) 0.019(3)
C43 0.046(4) 0.104(5) 0.046(4) 0.026(4) 0.008(3) 0.023(4)
C44 0.033(3) 0.099(5) 0.060(4) 0.027(4) -0.006(3) 0.001(3)
C45 0.041(3) 0.070(4) 0.040(3) 0.014(3) -0.007(3) -0.016(3)
C46 0.034(3) 0.050(3) 0.029(3) 0.012(2) 0.002(2) -0.005(2)
C421 0.084(5) 0.113(6) 0.035(3) 0.018(4) 0.011(3) 0.064(4)
C422 0.110(6) 0.202(10) 0.049(4) 0.039(5) 0.031(4) 0.097(7)
C423 0.128(7) 0.092(6) 0.061(4) -0.002(4) -0.001(4) 0.063(5)
C461 0.042(3) 0.047(3) 0.032(3) 0.000(2) -0.004(2) -0.007(2)
C462 0.076(4) 0.057(4) 0.052(4) -0.007(3) 0.003(3) -0.017(3)
C463 0.064(4) 0.066(4) 0.081(5) 0.013(4) 0.029(4) 0.005(3)

loop_
_atom_type_symbol
_atom_type_description
_atom_type_scat_dispersion_real
_atom_type_scat_dispersion_imag
_atom_type_scat_source
C C 0.0033 0.0016 'International Tables Vol C Tables 4.2.6.8 and 6.1.1.4'
H H 0.0000 0.0000 'International Tables Vol C Tables 4.2.6.8 and 6.1.1.4'
N N 0.0061 0.0033 'International Tables Vol C Tables 4.2.6.8 and 6.1.1.4'
F F 0.0171 0.0103 'International Tables Vol C Tables 4.2.6.8 and 6.1.1.4'
Ge Ge 0.1547 1.8001 'International Tables Vol C Tables 4.2.6.8 and 6.1.1.4'
Se Se -0.0929 2.2259 'International Tables Vol C Tables 4.2.6.8 and 6.1.1.4'

loop_
_geom_angle_atom_site_label_1
_geom_angle_atom_site_label_2
_geom_angle_atom_site_label_3
_geom_angle
_geom_angle_site_symmetry_1
_geom_angle_site_symmetry_3
_geom_angle_publ_flag
F1 Ge1 N1 98.72(14) . . ?
F1 Ge1 N2 97.17(14) . . ?
N1 Ge1 N2 97.08(16) . . ?
F1 Ge1 Se1 116.29(9) . . ?
N1 Ge1 Se1 120.93(11) . . ?
N2 Ge1 Se1 121.65(11) . . ?
C1 N1 C11 119.7(3) . . ?
C1 N1 Ge1 120.8(3) . . ?
C11 N1 Ge1 119.5(3) . . ?
C3 N2 C21 120.5(4) . . ?
C3 N2 Ge1 121.2(3) . . ?
C21 N2 Ge1 118.0(3) . . ?
N1 C1 C2 123.6(4) . . ?
N1 C1 C4 118.5(4) . . ?
C2 C1 C4 117.9(4) . . ?
C1 C2 C3 127.4(4) . . ?
N2 C3 C2 122.7(4) . . ?
N2 C3 C5 118.7(4) . . ?
C2 C3 C5 118.6(4) . . ?
C16 C11 C12 122.4(4) . . ?
C16 C11 N1 118.1(4) . . ?
C12 C11 N1 119.4(4) . . ?
C13 C12 C11 117.1(5) . . ?
C13 C12 C121 120.1(5) . . ?
C11 C12 C121 122.8(4) . . ?
C14 C13 C12 122.3(5) . . ?
C13 C14 C15 119.3(5) . . ?
C14 C15 C16 121.3(5) . . ?
C11 C16 C15 117.6(5) . . ?
C11 C16 C161 123.1(4) . . ?
C15 C16 C161 119.3(5) . . ?
C12 C121 C123 112.9(4) . . ?
C12 C121 C122 110.1(4) . . ?
C123 C121 C122 110.5(5) . . ?
C162 C161 C16 111.6(5) . . ?
C162 C161 C163 110.5(5) . . ?
C16 C161 C163 111.5(5) . . ?
C26 C21 C22 121.3(4) . . ?
C26 C21 N2 119.4(4) . . ?
C22 C21 N2 119.3(4) . . ?
C23 C22 C21 117.7(4) . . ?
C23 C22 C221 119.9(4) . . ?
C21 C22 C221 122.3(4) . . ?
C24 C23 C22 122.0(5) . . ?
C23 C24 C25 119.7(5) . . ?
C24 C25 C26 121.5(5) . . ?
C25 C26 C21 117.8(4) . . ?
C25 C26 C261 120.0(4) . . ?
C21 C26 C261 122.3(4) . . ?
C22 C221 C222 109.2(4) . . ?
C22 C221 C223 112.9(4) . . ?
C222 C221 C223 110.5(4) . . ?
C263 C261 C262 110.4(6) . . ?
C263 C261 C26 111.4(5) . . ?
C262 C261 C26 112.3(5) . . ?
F2 Ge2 N4 97.50(15) . . ?
F2 Ge2 N3 99.07(16) . . ?
N4 Ge2 N3 97.38(16) . . ?
F2 Ge2 Se2 116.56(12) . . ?
N4 Ge2 Se2 120.48(12) . . ?
N3 Ge2 Se2 121.08(12) . . ?
C8 N3 C31 120.1(4) . . ?
C8 N3 Ge2 121.0(3) . . ?
C31 N3 Ge2 118.9(3) . . ?
C6 N4 C41 120.0(4) . . ?
C6 N4 Ge2 121.6(3) . . ?
C41 N4 Ge2 118.2(3) . . ?
N4 C6 C7 123.1(4) . . ?
N4 C6 C9 119.5(5) . . ?
C7 C6 C9 117.4(5) . . ?
C8 C7 C6 127.0(5) . . ?
N3 C8 C7 123.7(5) . . ?
N3 C8 C10 118.9(4) . . ?
C7 C8 C10 117.4(5) . . ?
C32 C31 C36 122.1(4) . . ?
C32 C31 N3 118.6(4) . . ?
C36 C31 N3 119.3(4) . . ?
C33 C32 C31 117.7(5) . . ?
C33 C32 C321 119.2(5) . . ?
C31 C32 C321 123.1(4) . . ?
C34 C33 C32 120.8(5) . . ?
C33 C34 C35 120.9(5) . . ?
C34 C35 C36 121.3(5) . . ?
C35 C36 C31 117.2(5) . . ?
C35 C36 C361 119.9(5) . . ?
C31 C36 C361 122.9(4) . . ?
C32 C321 C323 109.5(5) . . ?
C32 C321 C322 112.0(5) . . ?
C323 C321 C322 110.4(5) . . ?
C36 C361 C363 111.7(5) . . ?
C36 C361 C362 109.3(5) . . ?
C363 C361 C362 111.3(6) . . ?
C46 C41 C42 123.2(5) . . ?
C46 C41 N4 117.9(4) . . ?
C42 C41 N4 118.9(5) . . ?
C43 C42 C41 117.0(6) . . ?
C43 C42 C421 119.7(5) . . ?
C41 C42 C421 123.4(5) . . ?
C44 C43 C42 121.1(6) . . ?
C43 C44 C45 120.9(6) . . ?
C44 C45 C46 121.4(6) . . ?
C41 C46 C45 116.4(5) . . ?
C41 C46 C461 123.4(4) . . ?
C45 C46 C461 120.2(5) . . ?
C42 C421 C422 111.4(7) . . ?
C42 C421 C423 112.1(5) . . ?
C422 C421 C423 109.6(6) . . ?
C46 C461 C462 113.8(5) . . ?
C46 C461 C463 111.0(4) . . ?
C462 C461 C463 109.4(5) . . ?

loop_
_geom_bond_atom_site_label_1
_geom_bond_atom_site_label_2
_geom_bond_distance
_geom_bond_site_symmetry_2
_geom_bond_publ_flag
Ge1 F1 1.758(3) . ?
Ge1 N1 1.886(3) . ?
Ge1 N2 1.898(4) . ?
Ge1 Se1 2.1762(7) . ?
N1 C1 1.345(6) . ?
N1 C11 1.453(6) . ?
N2 C3 1.349(6) . ?
N2 C21 1.449(6) . ?
C1 C2 1.390(6) . ?
C1 C4 1.501(6) . ?
C2 C3 1.394(6) . ?
C3 C5 1.491(7) . ?
C11 C16 1.392(7) . ?
C11 C12 1.393(7) . ?
C12 C13 1.388(7) . ?
C12 C121 1.513(7) . ?
C13 C14 1.371(7) . ?
C14 C15 1.377(8) . ?
C15 C16 1.398(7) . ?
C16 C161 1.516(8) . ?
C121 C123 1.519(7) . ?
C121 C122 1.530(7) . ?
C161 C162 1.507(9) . ?
C161 C163 1.548(9) . ?
C21 C26 1.404(6) . ?
C21 C22 1.406(6) . ?
C22 C23 1.380(7) . ?
C22 C221 1.523(7) . ?
C23 C24 1.371(7) . ?
C24 C25 1.374(7) . ?
C25 C26 1.388(7) . ?
C26 C261 1.513(7) . ?
C221 C222 1.525(7) . ?
C221 C223 1.529(7) . ?
C261 C263 1.503(9) . ?
C261 C262 1.505(8) . ?
Ge2 F2 1.751(3) . ?
Ge2 N4 1.881(4) . ?
Ge2 N3 1.883(4) . ?
Ge2 Se2 2.1724(8) . ?
N3 C8 1.327(6) . ?
N3 C31 1.448(6) . ?
N4 C6 1.338(6) . ?
N4 C41 1.457(6) . ?
C6 C7 1.393(7) . ?
C6 C9 1.509(7) . ?
C7 C8 1.391(7) . ?
C8 C10 1.494(7) . ?
C31 C32 1.398(7) . ?
C31 C36 1.412(7) . ?
C32 C33 1.387(7) . ?
C32 C321 1.518(7) . ?
C33 C34 1.372(8) . ?
C34 C35 1.371(8) . ?
C35 C36 1.381(7) . ?
C36 C361 1.516(8) . ?
C321 C323 1.524(9) . ?
C321 C322 1.528(8) . ?
C361 C363 1.518(9) . ?
C361 C362 1.536(10) . ?
C41 C46 1.394(7) . ?
C41 C42 1.398(7) . ?
C42 C43 1.391(8) . ?
C42 C421 1.498(9) . ?
C43 C44 1.359(9) . ?
C44 C45 1.370(9) . ?
C45 C46 1.397(7) . ?
C46 C461 1.509(7) . ?
C421 C422 1.530(10) . ?
C421 C423 1.554(10) . ?
C461 C462 1.522(7) . ?
C461 C463 1.534(8) . ?
